data_1561605
loop_
_publ_author_name
'Jin, Jing'
'Chen, Chong'
'Gao, Yan'
'Zhao, Ran'
'Wang, Xiuyan'
'L\"u, Chunxin'
'Chi, Yuxian'
'Niu, Shuyun'

_publ_section_title
;
 Synthesis, structure, and luminescence property of a series of Ag--Ln
 coordination polymers with the N-heterocyclic carboxylato ligand
;
_journal_name_full 'Journal of Solid State Chemistry'
_journal_page_first 193
_journal_page_last 201
_journal_paper_doi 10.1016/j.jssc.2016.01.001
_journal_volume 235
_journal_year 2016
_chemical_formula_sum 'C24 H30 Ag2 Ho N5 O18'
_chemical_formula_weight 1057.20
_space_group_IT_number 2
_space_group_name_Hall '-P 1'
_space_group_name_H-M_alt 'P -1'
_symmetry_cell_setting triclinic
_symmetry_space_group_name_H-M 'P -1'
_atom_sites_solution_hydrogens geom
_atom_sites_solution_primary direct
_atom_sites_solution_secondary difmap
_audit_creation_method SHELXL-97
_cell_angle_alpha 97.569(8)
_cell_angle_beta 91.174(9)
_cell_angle_gamma 100.378(9)
_cell_formula_units_Z 2
_cell_length_a 7.443(5)
_cell_length_b 12.944(8)
_cell_length_c 17.427(11)
_cell_measurement_temperature 293(2)
_cell_volume 1635.4(18)
_computing_cell_refinement 'Bruker XSCANS'
_computing_data_collection 'Bruker XSCANS'
_computing_data_reduction 'Bruker SHELXTL'
_computing_molecular_graphics 'Bruker SHELXTL'
_computing_publication_material 'Bruker SHELXTL'
_computing_structure_refinement 'SHELXL-97 (Sheldrick, 1997)'
_computing_structure_solution 'SHELXS-97 (Sheldrick, 1990)'
_diffrn_ambient_temperature 293(2)
_diffrn_measured_fraction_theta_full 0.970
_diffrn_measured_fraction_theta_max 0.970
_diffrn_measurement_device_type 'Bruker Apex2 CCD'
_diffrn_measurement_method '\w scans'
_diffrn_radiation_monochromator graphite
_diffrn_radiation_source 'fine-focus sealed tube'
_diffrn_radiation_type MoK\a
_diffrn_radiation_wavelength 0.71073
_diffrn_reflns_av_R_equivalents 0.0334
_diffrn_reflns_av_sigmaI/netI 0.0878
_diffrn_reflns_limit_h_max 8
_diffrn_reflns_limit_h_min -9
_diffrn_reflns_limit_k_max 15
_diffrn_reflns_limit_k_min -15
_diffrn_reflns_limit_l_max 17
_diffrn_reflns_limit_l_min -21
_diffrn_reflns_number 8707
_diffrn_reflns_theta_full 26.00
_diffrn_reflns_theta_max 26.00
_diffrn_reflns_theta_min 1.86
_exptl_absorpt_coefficient_mu 3.669
_exptl_absorpt_correction_T_max 0.7105
_exptl_absorpt_correction_T_min 0.7105
_exptl_absorpt_correction_type multi-scan
_exptl_absorpt_process_details sadabs
_exptl_crystal_colour yellow
_exptl_crystal_density_diffrn 2.147
_exptl_crystal_density_method 'not measured'
_exptl_crystal_description block
_exptl_crystal_F_000 1028
_exptl_crystal_size_max 0.10
_exptl_crystal_size_mid 0.10
_exptl_crystal_size_min 0.10
_refine_diff_density_max 4.869
_refine_diff_density_min -1.772
_refine_diff_density_rms 0.213
_refine_ls_extinction_method none
_refine_ls_goodness_of_fit_ref 1.059
_refine_ls_hydrogen_treatment mixed
_refine_ls_matrix_type full
_refine_ls_number_parameters 451
_refine_ls_number_reflns 6219
_refine_ls_number_restraints 0
_refine_ls_restrained_S_all 1.059
_refine_ls_R_factor_all 0.1001
_refine_ls_R_factor_gt 0.0627
_refine_ls_shift/su_max 0.000
_refine_ls_shift/su_mean 0.000
_refine_ls_structure_factor_coef Fsqd
_refine_ls_weighting_details 'calc w=1/[\s^2^(Fo^2^)+(0.0842P)^2^+0.0000P] where P=(Fo^2^+2Fc^2^)/3'
_refine_ls_weighting_scheme calc
_refine_ls_wR_factor_gt 0.1497
_refine_ls_wR_factor_ref 0.1688
_reflns_number_gt 4294
_reflns_number_total 6219
_reflns_threshold_expression >2sigma(I)
_cod_data_source_file JSSC-2016-235-193.CIF
_cod_data_source_block 1
_cod_depositor_comments
;
The following automatic conversions were performed:

data item '_symmetry_cell_setting' value 'Triclinic' was changed to
'triclinic' in accordance with the built-in table derived from the
CIF Core dictionary named 'cif_core.dic' version 2.4.5 last updated
on 2014-11-21.

Automatic conversion script
Id: cif_fix_values 8369 2020-08-20 11:38:08Z andrius 
;
_cod_original_sg_symbol_H-M P-1
_cod_database_code 1561605

loop_
_symmetry_equiv_pos_as_xyz
'x, y, z'
'-x, -y, -z'

loop_
_atom_site_label
_atom_site_type_symbol
_atom_site_fract_x
_atom_site_fract_y
_atom_site_fract_z
_atom_site_U_iso_or_equiv
_atom_site_adp_type
_atom_site_occupancy
_atom_site_symmetry_multiplicity
_atom_site_calc_flag
_atom_site_refinement_flags
_atom_site_disorder_assembly
_atom_site_disorder_group
Ho1 Ho 0.37678(7) 0.79631(3) -0.01885(3) 0.03006(17) Uani 1 1 d . . .
Ag1 Ag 0.26972(19) 0.94423(10) 0.47343(6) 0.0759(4) Uani 1 1 d . . .
Ag2 Ag 0.70967(17) 0.50930(10) -0.46198(6) 0.0697(4) Uani 1 1 d . . .
N1 N 0.3602(15) 0.9625(8) 0.3593(6) 0.055(3) Uani 1 1 d . . .
N2 N 0.1507(17) 0.9422(9) 0.5841(6) 0.064(3) Uani 1 1 d . . .
N3 N 0.6230(15) 0.5226(8) -0.3451(5) 0.051(3) Uani 1 1 d . . .
N4 N 0.8282(16) 0.5250(9) -0.5716(6) 0.057(3) Uani 1 1 d . . .
N5 N 0.487(2) 0.7465(9) 0.4916(7) 0.060(3) Uani 1 1 d . . .
O1 O 0.5103(12) 0.9250(5) 0.0814(4) 0.047(2) Uani 1 1 d . . .
O2 O 0.5505(12) 1.0978(5) 0.1145(4) 0.042(2) Uani 1 1 d . . .
O3 O -0.1131(12) 0.8575(6) 0.8338(5) 0.051(2) Uani 1 1 d . . .
O4 O -0.0187(15) 1.0340(7) 0.8593(5) 0.074(3) Uani 1 1 d . . .
O5 O 0.4030(12) 0.6433(6) -0.0886(4) 0.052(2) Uani 1 1 d . . .
O6 O 0.3880(15) 0.4734(6) -0.0828(5) 0.067(3) Uani 1 1 d . . .
O7 O 1.0379(12) 0.4685(6) -0.8413(5) 0.055(2) Uani 1 1 d . . .
O8 O 1.0918(12) 0.6448(6) -0.8139(4) 0.050(2) Uani 1 1 d . . .
O9 O 0.1775(12) 0.9249(6) -0.0010(4) 0.053(2) Uani 1 1 d . . .
H9A H 0.2203 0.9905 -0.0001 0.063 Uiso 1 1 d R . .
H9B H 0.0642 0.9041 0.0046 0.063 Uiso 1 1 d R . .
O10 O 0.1392(11) 0.7101(6) 0.0466(4) 0.053(2) Uani 1 1 d . . .
H10A H 0.0500 0.7404 0.0597 0.063 Uiso 1 1 d R . .
H10B H 0.1415 0.6483 0.0575 0.063 Uiso 1 1 d R . .
O11 O 0.1324(12) 0.7418(6) -0.1145(4) 0.049(2) Uani 1 1 d . . .
H11B H 0.0483 0.7781 -0.1164 0.058 Uiso 1 1 d R . .
H11C H 0.1293 0.6861 -0.1467 0.058 Uiso 1 1 d R . .
O12 O 0.7013(11) 0.8108(6) -0.0378(4) 0.047(2) Uani 1 1 d . . .
H12B H 0.7672 0.8715 -0.0385 0.056 Uiso 1 1 d R . .
H12C H 0.7494 0.7557 -0.0435 0.056 Uiso 1 1 d R . .
O13 O 0.5018(11) 0.7111(5) 0.0762(4) 0.047(2) Uani 1 1 d . . .
H13A H 0.4775 0.7248 0.1235 0.056 Uiso 1 1 d R . .
H13B H 0.5714 0.6670 0.0630 0.056 Uiso 1 1 d R . .
O14 O 0.539(2) 0.6863(9) 0.5275(8) 0.124(5) Uani 1 1 d . . .
O15 O 0.318(2) 0.7242(10) 0.4722(7) 0.101(4) Uani 1 1 d . . .
O16 O 0.578(2) 0.8254(8) 0.4760(7) 0.104(4) Uani 1 1 d . . .
O17 O 0.8155(13) 0.7726(6) 0.1579(6) 0.070(3) Uani 1 1 d . . .
H17B H 0.8156 0.7145 0.1756 0.084 Uiso 1 1 d R . .
H17C H 0.8978 0.8264 0.1735 0.084 Uiso 1 1 d R . .
O18 O 0.1794(12) 0.3926(7) 0.0263(5) 0.063(2) Uani 1 1 d . . .
H18B H 0.2413 0.3668 0.0581 0.075 Uiso 1 1 d R . .
H18C H 0.0859 0.3540 0.0019 0.075 Uiso 1 1 d R . .
C1 C 0.5111(14) 1.0050(7) 0.1281(6) 0.030(2) Uani 1 1 d . . .
C2 C 0.4611(15) 0.9888(8) 0.2108(6) 0.033(2) Uani 1 1 d . . .
C3 C 0.4067(18) 0.8903(8) 0.2315(6) 0.048(3) Uani 1 1 d . . .
H3A H 0.4058 0.8302 0.1956 0.057 Uiso 1 1 calc R . .
C4 C 0.3533(19) 0.8801(9) 0.3053(7) 0.051(3) Uani 1 1 d . . .
H4A H 0.3106 0.8126 0.3178 0.062 Uiso 1 1 calc R . .
C5 C 0.414(2) 1.0584(10) 0.3383(7) 0.058(4) Uani 1 1 d . . .
H5A H 0.4165 1.1173 0.3754 0.070 Uiso 1 1 calc R . .
C6 C 0.4675(18) 1.0755(8) 0.2650(6) 0.045(3) Uani 1 1 d . . .
H6A H 0.5062 1.1437 0.2530 0.054 Uiso 1 1 calc R . .
C7 C 0.082(2) 0.8537(11) 0.6131(8) 0.067(4) Uani 1 1 d . . .
H7A H 0.0726 0.7894 0.5811 0.080 Uiso 1 1 calc R . .
C8 C 0.0254(19) 0.8519(10) 0.6872(7) 0.059(4) Uani 1 1 d . . .
H8A H -0.0132 0.7874 0.7053 0.071 Uiso 1 1 calc R . .
C9 C 0.0252(17) 0.9456(9) 0.7350(7) 0.045(3) Uani 1 1 d . . .
C10 C -0.0401(18) 0.9450(10) 0.8166(8) 0.053(3) Uani 1 1 d . . .
C11 C 0.093(2) 1.0367(10) 0.7035(8) 0.064(4) Uani 1 1 d . . .
H11A H 0.0993 1.1024 0.7333 0.077 Uiso 1 1 calc R . .
C12 C 0.153(2) 1.0325(11) 0.6285(7) 0.071(5) Uani 1 1 d . . .
H12A H 0.1957 1.0955 0.6091 0.085 Uiso 1 1 calc R . .
C13 C 0.4266(16) 0.5526(8) -0.1155(6) 0.039(3) Uani 1 1 d . . .
C14 C 0.5021(15) 0.5415(8) -0.1949(6) 0.036(2) Uani 1 1 d . . .
C15 C 0.5724(18) 0.6290(8) -0.2298(7) 0.048(3) Uani 1 1 d . . .
H15A H 0.5792 0.6969 -0.2032 0.058 Uiso 1 1 calc R . .
C16 C 0.6319(19) 0.6158(9) -0.3036(7) 0.053(3) Uani 1 1 d . . .
H16A H 0.6812 0.6759 -0.3254 0.064 Uiso 1 1 calc R . .
C17 C 0.5579(19) 0.4354(9) -0.3097(7) 0.052(3) Uani 1 1 d . . .
H17A H 0.5556 0.3684 -0.3370 0.062 Uiso 1 1 calc R . .
C18 C 0.4972(16) 0.4429(8) -0.2371(6) 0.040(3) Uani 1 1 d . . .
H18A H 0.4523 0.3818 -0.2156 0.048 Uiso 1 1 calc R . .
C19 C 0.891(2) 0.6181(11) -0.5937(7) 0.065(4) Uani 1 1 d . . .
H19A H 0.8901 0.6786 -0.5586 0.078 Uiso 1 1 calc R . .
C20 C 0.9584(19) 0.6310(10) -0.6651(7) 0.058(4) Uani 1 1 d . . .
H20A H 0.9996 0.6986 -0.6778 0.069 Uiso 1 1 calc R . .
C21 C 0.9642(16) 0.5420(9) -0.7184(6) 0.040(3) Uani 1 1 d . . .
C22 C 1.0383(17) 0.5519(9) -0.7976(7) 0.046(3) Uani 1 1 d . . .
C23 C 0.8965(17) 0.4455(9) -0.6964(7) 0.048(3) Uani 1 1 d . . .
H23A H 0.8957 0.3839 -0.7307 0.058 Uiso 1 1 calc R . .
C24 C 0.8280(19) 0.4390(11) -0.6224(8) 0.061(4) Uani 1 1 d . . .
H24A H 0.7812 0.3728 -0.6086 0.073 Uiso 1 1 calc R . .

loop_
_atom_site_aniso_label
_atom_site_aniso_U_11
_atom_site_aniso_U_22
_atom_site_aniso_U_33
_atom_site_aniso_U_23
_atom_site_aniso_U_13
_atom_site_aniso_U_12
Ho1 0.0418(3) 0.0227(2) 0.0281(3) 0.00904(17) 0.0134(2) 0.00723(19)
Ag1 0.0988(10) 0.0932(8) 0.0431(6) 0.0246(6) 0.0315(6) 0.0231(7)
Ag2 0.0750(9) 0.0988(9) 0.0423(6) 0.0268(6) 0.0223(6) 0.0196(7)
N1 0.068(8) 0.058(7) 0.044(6) 0.019(5) 0.014(5) 0.016(6)
N2 0.072(9) 0.079(8) 0.046(7) 0.020(6) 0.020(6) 0.018(7)
N3 0.058(7) 0.060(6) 0.038(6) 0.012(5) 0.010(5) 0.013(6)
N4 0.063(8) 0.070(7) 0.040(6) 0.017(6) 0.012(5) 0.010(6)
N5 0.087(10) 0.046(6) 0.052(7) 0.016(5) 0.021(7) 0.014(7)
O1 0.080(7) 0.028(4) 0.033(4) 0.007(3) 0.010(4) 0.004(4)
O2 0.077(6) 0.026(4) 0.029(4) 0.016(3) 0.019(4) 0.012(4)
O3 0.055(6) 0.043(4) 0.059(5) 0.026(4) 0.017(4) 0.004(4)
O4 0.112(9) 0.052(5) 0.064(6) 0.011(5) 0.047(6) 0.019(6)
O5 0.078(7) 0.038(4) 0.042(5) -0.004(4) 0.005(4) 0.022(4)
O6 0.119(9) 0.045(5) 0.054(5) 0.022(4) 0.049(5) 0.043(5)
O7 0.065(6) 0.048(5) 0.049(5) 0.005(4) 0.019(4) 0.005(4)
O8 0.071(6) 0.043(4) 0.040(5) 0.016(4) 0.011(4) 0.010(4)
O9 0.069(6) 0.044(4) 0.050(5) 0.010(4) 0.020(4) 0.019(4)
O10 0.043(5) 0.071(6) 0.049(5) 0.032(4) 0.009(4) 0.007(4)
O11 0.065(6) 0.043(4) 0.038(5) 0.009(4) -0.003(4) 0.009(4)
O12 0.045(5) 0.050(4) 0.048(5) 0.019(4) 0.022(4) 0.006(4)
O13 0.065(6) 0.042(4) 0.045(5) 0.020(4) 0.021(4) 0.027(4)
O14 0.181(15) 0.087(8) 0.132(12) 0.062(9) 0.030(10) 0.066(9)
O15 0.107(11) 0.096(9) 0.094(10) 0.000(7) 0.007(8) 0.009(8)
O16 0.159(13) 0.058(6) 0.090(8) 0.034(6) 0.018(8) -0.017(7)
O17 0.062(7) 0.032(4) 0.111(8) 0.009(5) 0.005(6) -0.003(4)
O18 0.044(6) 0.096(7) 0.041(5) 0.007(5) 0.004(4) -0.002(5)
C1 0.039(7) 0.025(5) 0.027(5) 0.004(4) 0.010(5) 0.005(4)
C2 0.033(6) 0.039(6) 0.028(6) 0.008(4) 0.007(5) 0.008(5)
C3 0.073(9) 0.039(6) 0.037(7) 0.022(5) 0.023(6) 0.011(6)
C4 0.074(10) 0.041(6) 0.043(7) 0.016(5) 0.022(6) 0.011(6)
C5 0.093(11) 0.046(7) 0.038(7) -0.006(6) 0.005(7) 0.025(7)
C6 0.075(9) 0.037(6) 0.029(6) 0.011(5) 0.020(6) 0.021(6)
C7 0.086(12) 0.061(8) 0.052(9) 0.011(7) 0.034(8) 0.005(8)
C8 0.072(10) 0.057(8) 0.049(8) 0.009(6) 0.017(7) 0.007(7)
C9 0.046(8) 0.048(7) 0.045(7) 0.019(6) 0.009(6) 0.008(6)
C10 0.051(8) 0.061(8) 0.054(8) 0.020(7) 0.018(6) 0.016(7)
C11 0.098(12) 0.046(7) 0.050(8) 0.012(6) 0.024(8) 0.011(7)
C12 0.104(13) 0.064(9) 0.039(8) 0.018(7) 0.030(8) -0.008(8)
C13 0.047(8) 0.036(6) 0.038(6) 0.008(5) 0.003(5) 0.015(5)
C14 0.039(7) 0.035(5) 0.035(6) 0.010(5) 0.002(5) 0.005(5)
C15 0.068(9) 0.029(5) 0.047(7) 0.011(5) 0.009(6) 0.005(6)
C16 0.073(10) 0.046(7) 0.043(7) 0.024(6) 0.014(7) 0.005(6)
C17 0.076(10) 0.037(6) 0.044(7) 0.003(5) 0.009(7) 0.013(6)
C18 0.052(8) 0.032(5) 0.036(6) 0.008(5) 0.003(5) 0.005(5)
C19 0.091(12) 0.060(8) 0.037(8) 0.001(6) 0.006(7) -0.003(8)
C20 0.068(10) 0.043(7) 0.054(8) 0.010(6) 0.011(7) -0.013(6)
C21 0.042(7) 0.048(6) 0.031(6) 0.020(5) 0.000(5) 0.005(5)
C22 0.049(8) 0.048(7) 0.043(7) 0.008(6) 0.007(6) 0.011(6)
C23 0.060(9) 0.042(6) 0.050(7) 0.021(6) 0.014(6) 0.018(6)
C24 0.068(10) 0.070(9) 0.058(9) 0.039(7) 0.026(7) 0.023(8)

loop_
_atom_type_symbol
_atom_type_description
_atom_type_scat_dispersion_real
_atom_type_scat_dispersion_imag
_atom_type_scat_source
C C 0.0033 0.0016 'International Tables Vol C Tables 4.2.6.8 and 6.1.1.4'
H H 0.0000 0.0000 'International Tables Vol C Tables 4.2.6.8 and 6.1.1.4'
N N 0.0061 0.0033 'International Tables Vol C Tables 4.2.6.8 and 6.1.1.4'
O O 0.0106 0.0060 'International Tables Vol C Tables 4.2.6.8 and 6.1.1.4'
Ag Ag -0.8971 1.1015 'International Tables Vol C Tables 4.2.6.8 and 6.1.1.4'
Ho Ho -0.2175 4.6783 'International Tables Vol C Tables 4.2.6.8 and 6.1.1.4'

loop_
_geom_angle_atom_site_label_1
_geom_angle_atom_site_label_2
_geom_angle_atom_site_label_3
_geom_angle
_geom_angle_site_symmetry_1
_geom_angle_site_symmetry_3
O5 Ho1 O2 97.1(3) . 2_675
O5 Ho1 O10 90.5(3) . .
O2 Ho1 O10 144.7(3) 2_675 .
O5 Ho1 O1 144.3(3) . .
O2 Ho1 O1 94.6(3) 2_675 .
O10 Ho1 O1 99.1(3) . .
O5 Ho1 O13 79.1(3) . .
O2 Ho1 O13 144.0(3) 2_675 .
O10 Ho1 O13 71.4(3) . .
O1 Ho1 O13 71.7(3) . .
O5 Ho1 O11 69.5(3) . .
O2 Ho1 O11 74.7(3) 2_675 .
O10 Ho1 O11 75.8(3) . .
O1 Ho1 O11 146.2(3) . .
O13 Ho1 O11 133.8(3) . .
O5 Ho1 O9 142.1(3) . .
O2 Ho1 O9 75.2(3) 2_675 .
O10 Ho1 O9 77.7(3) . .
O1 Ho1 O9 73.6(3) . .
O13 Ho1 O9 128.3(3) . .
O11 Ho1 O9 72.7(3) . .
O5 Ho1 O12 75.4(3) . .
O2 Ho1 O12 72.4(3) 2_675 .
O10 Ho1 O12 142.5(3) . .
O1 Ho1 O12 76.3(3) . .
O13 Ho1 O12 71.9(3) . .
O11 Ho1 O12 127.6(3) . .
O9 Ho1 O12 133.2(3) . .
N2 Ag1 N1 171.0(4) . .
N4 Ag2 N3 169.0(4) . .
N4 Ag2 Ag2 92.0(3) . 2_664
N3 Ag2 Ag2 93.6(3) . 2_664
C4 N1 C5 117.1(10) . .
C4 N1 Ag1 121.5(8) . .
C5 N1 Ag1 121.3(8) . .
C12 N2 C7 117.1(11) . .
C12 N2 Ag1 118.8(9) . .
C7 N2 Ag1 124.0(9) . .
C16 N3 C17 116.8(10) . .
C16 N3 Ag2 120.8(8) . .
C17 N3 Ag2 122.3(8) . .
C19 N4 C24 117.6(11) . .
C19 N4 Ag2 122.7(9) . .
C24 N4 Ag2 119.6(8) . .
O14 N5 O16 125.0(17) . .
O14 N5 O15 114.8(15) . .
O16 N5 O15 120.2(14) . .
C1 O1 Ho1 152.7(8) . .
C1 O2 Ho1 144.6(6) . 2_675
C13 O5 Ho1 168.9(8) . .
Ho1 O9 H9A 120.4 . .
Ho1 O9 H9B 119.6 . .
H9A O9 H9B 120.0 . .
Ho1 O10 H10A 120.1 . .
Ho1 O10 H10B 119.9 . .
H10A O10 H10B 120.0 . .
Ho1 O11 H11B 120.0 . .
Ho1 O11 H11C 120.0 . .
H11B O11 H11C 120.0 . .
Ho1 O12 H12B 119.6 . .
Ho1 O12 H12C 120.4 . .
H12B O12 H12C 120.0 . .
Ho1 O13 H13A 120.0 . .
Ho1 O13 H13B 120.0 . .
H13A O13 H13B 120.0 . .
H17B O17 H17C 120.0 . .
H18B O18 H18C 120.0 . .
O1 C1 O2 126.1(9) . .
O1 C1 C2 117.1(8) . .
O2 C1 C2 116.9(8) . .
C6 C2 C3 119.1(10) . .
C6 C2 C1 118.9(9) . .
C3 C2 C1 122.0(9) . .
C2 C3 C4 119.7(11) . .
C2 C3 H3A 120.1 . .
C4 C3 H3A 120.1 . .
N1 C4 C3 122.4(11) . .
N1 C4 H4A 118.8 . .
C3 C4 H4A 118.8 . .
N1 C5 C6 124.0(11) . .
N1 C5 H5A 118.0 . .
C6 C5 H5A 118.0 . .
C2 C6 C5 117.5(10) . .
C2 C6 H6A 121.2 . .
C5 C6 H6A 121.2 . .
N2 C7 C8 124.0(13) . .
N2 C7 H7A 118.0 . .
C8 C7 H7A 118.0 . .
C7 C8 C9 120.0(12) . .
C7 C8 H8A 120.0 . .
C9 C8 H8A 120.0 . .
C8 C9 C11 115.1(11) . .
C8 C9 C10 120.7(11) . .
C11 C9 C10 124.2(11) . .
O3 C10 O4 127.1(12) . .
O3 C10 C9 116.3(11) . .
O4 C10 C9 116.6(11) . .
C9 C11 C12 121.7(12) . .
C9 C11 H11A 119.2 . .
C12 C11 H11A 119.2 . .
N2 C12 C11 121.9(12) . .
N2 C12 H12A 119.0 . .
C11 C12 H12A 119.0 . .
O6 C13 O5 124.8(11) . .
O6 C13 C14 119.1(9) . .
O5 C13 C14 116.1(10) . .
C15 C14 C18 117.3(10) . .
C15 C14 C13 121.7(10) . .
C18 C14 C13 121.0(9) . .
C16 C15 C14 119.9(10) . .
C16 C15 H15A 120.0 . .
C14 C15 H15A 120.0 . .
N3 C16 C15 123.3(11) . .
N3 C16 H16A 118.3 . .
C15 C16 H16A 118.3 . .
C18 C17 N3 122.8(10) . .
C18 C17 H17A 118.6 . .
N3 C17 H17A 118.6 . .
C17 C18 C14 119.7(10) . .
C17 C18 H18A 120.1 . .
C14 C18 H18A 120.1 . .
N4 C19 C20 124.1(12) . .
N4 C19 H19A 117.9 . .
C20 C19 H19A 117.9 . .
C19 C20 C21 119.2(11) . .
C19 C20 H20A 120.4 . .
C21 C20 H20A 120.4 . .
C23 C21 C20 117.0(11) . .
C23 C21 C22 121.7(11) . .
C20 C21 C22 121.3(10) . .
O7 C22 O8 125.9(11) . .
O7 C22 C21 116.9(10) . .
O8 C22 C21 117.2(10) . .
C21 C23 C24 120.3(12) . .
C21 C23 H23A 119.9 . .
C24 C23 H23A 119.9 . .
N4 C24 C23 121.8(12) . .
N4 C24 H24A 119.1 . .
C23 C24 H24A 119.1 . .

loop_
_geom_bond_atom_site_label_1
_geom_bond_atom_site_label_2
_geom_bond_distance
_geom_bond_site_symmetry_2
Ho1 O5 2.226(7) .
Ho1 O2 2.307(6) 2_675
Ho1 O10 2.319(8) .
Ho1 O1 2.320(7) .
Ho1 O13 2.370(7) .
Ho1 O11 2.385(8) .
Ho1 O9 2.416(7) .
Ho1 O12 2.421(8) .
Ag1 N2 2.140(11) .
Ag1 N1 2.142(10) .
Ag2 N4 2.139(10) .
Ag2 N3 2.144(10) .
Ag2 Ag2 3.321(3) 2_664
N1 C4 1.319(14) .
N1 C5 1.335(15) .
N2 C12 1.312(16) .
N2 C7 1.334(16) .
N3 C16 1.312(14) .
N3 C17 1.373(14) .
N4 C19 1.322(16) .
N4 C24 1.327(16) .
N5 O14 1.173(14) .
N5 O16 1.186(14) .
N5 O15 1.262(16) .
O1 C1 1.229(11) .
O2 C1 1.239(11) .
O2 Ho1 2.307(6) 2_675
O3 C10 1.241(14) .
O4 C10 1.269(15) .
O5 C13 1.250(12) .
O6 C13 1.229(12) .
O7 C22 1.236(13) .
O8 C22 1.268(13) .
O9 H9A 0.8500 .
O9 H9B 0.8500 .
O10 H10A 0.8500 .
O10 H10B 0.8501 .
O11 H11B 0.8500 .
O11 H11C 0.8501 .
O12 H12B 0.8500 .
O12 H12C 0.8500 .
O13 H13A 0.8499 .
O13 H13B 0.8502 .
O17 H17B 0.8500 .
O17 H17C 0.8500 .
O18 H18B 0.8500 .
O18 H18C 0.8500 .
C1 C2 1.528(13) .
C2 C6 1.361(14) .
C2 C3 1.364(14) .
C3 C4 1.370(15) .
C3 H3A 0.9300 .
C4 H4A 0.9300 .
C5 C6 1.378(15) .
C5 H5A 0.9300 .
C6 H6A 0.9300 .
C7 C8 1.368(17) .
C7 H7A 0.9300 .
C8 C9 1.379(16) .
C8 H8A 0.9300 .
C9 C11 1.385(16) .
C9 C10 1.512(16) .
C11 C12 1.385(17) .
C11 H11A 0.9300 .
C12 H12A 0.9300 .
C13 C14 1.503(15) .
C14 C15 1.381(14) .
C14 C18 1.382(14) .
C15 C16 1.368(16) .
C15 H15A 0.9300 .
C16 H16A 0.9300 .
C17 C18 1.350(15) .
C17 H17A 0.9300 .
C18 H18A 0.9300 .
C19 C20 1.369(17) .
C19 H19A 0.9300 .
C20 C21 1.390(16) .
C20 H20A 0.9300 .
C21 C23 1.366(15) .
C21 C22 1.510(15) .
C23 C24 1.404(16) .
C23 H23A 0.9300 .
C24 H24A 0.9300 .
